data_4121321
loop_
_publ_author_name
'Fabio Evangelisti'
'Robin G\"uttinger'
'Ren\'e Mor\'e'
'Sandra Luber'
'Greta R. Patzke'

_publ_contact_author_address
;University of Zurich
Institute of Inorganic Chemistry    
Winterthurerstrasse 190
CH-8057 Zurich
;
_publ_contact_author_email greta.patzke@aci.uzh.ch
_publ_contact_author_fax '00 41 44 635 68 02'
_publ_contact_author_name 'Greta R. Patzke'
_publ_contact_author_phone '00 41 44 635 46 91'
_publ_section_title
;
 Closer to Photosystem II: A Co4O4 Cubane Catalyst with Flexible Ligand
 Architecture
;
_journal_name_full 'Journal of the American Chemical Society'
_journal_page_first 18734
_journal_page_last 18737
_journal_paper_doi 10.1021/ja4098302
_journal_volume 135
_journal_year 2013
_chemical_formula_moiety '(C24 H24 Co4 N4 O4 4+) 2(CH3COO-)2(CH3COO-)2(H2O)2(H2O)O'
_chemical_formula_sum 'C32 H46 Co4 N4 O17'
_chemical_formula_weight 994.45
_space_group_IT_number 14
_symmetry_cell_setting monoclinic
_symmetry_space_group_name_Hall '-P 2yn'
_symmetry_space_group_name_H-M 'P 1 21/n 1'
_atom_sites_solution_hydrogens geom
_atom_sites_solution_primary direct
_atom_sites_solution_secondary difmap
_audit_author_address
;University of Zurich
Institute of Inorganic Chemistry    
Winterthurerstrasse 190
CH-8057 Zurich
;
_audit_author_name 'Fabio Evangelisti'
_audit_contact_author_email fabio.evangelisti@uzh.ch
_audit_creation_method SHELXL-97
_audit_update_record
;
2013-05-14 # Formatted by publCIF
;
_cell_angle_alpha 90.00
_cell_angle_beta 94.3030(10)
_cell_angle_gamma 90.00
_cell_formula_units_Z 4
_cell_length_a 16.7125(2)
_cell_length_b 13.9033(2)
_cell_length_c 18.0625(2)
_cell_measurement_reflns_used 8619
_cell_measurement_temperature 183(2)
_cell_measurement_theta_max 74.0340
_cell_measurement_theta_min 3.4640
_cell_volume 4185.15(9)
_computing_cell_refinement 'CrysAlis RED (Oxford, 2007)'
_computing_data_collection 'CrysAlis RED (Oxford, 2007)'
_computing_data_reduction 'CrysAlis RED (Oxford, 2007)'
_computing_molecular_graphics 'ORTEP-3 (Farrugia, 1997)'
_computing_publication_material 'SHELXL-97 (Sheldrick, 2008)'
_computing_structure_refinement 'SHELXL-97 (Sheldrick, 2008)'
_computing_structure_solution 'SIR-97 (Altomare, 1999)'
_diffrn_ambient_temperature 183(2)
_diffrn_detector_area_resol_mean 10.4498
_diffrn_measured_fraction_theta_full 0.969
_diffrn_measured_fraction_theta_max 0.969
_diffrn_measurement_device_type 'Xcalibur Ruby'
_diffrn_measurement_method '\o oscillation scan'
_diffrn_radiation_monochromator graphite
_diffrn_radiation_source 'fine-focus sealed tube'
_diffrn_radiation_type CuK\a
_diffrn_radiation_wavelength 1.54180
_diffrn_reflns_av_R_equivalents 0.0000
_diffrn_reflns_av_sigmaI/netI 0.0398
_diffrn_reflns_limit_h_max 20
_diffrn_reflns_limit_h_min -20
_diffrn_reflns_limit_k_max 16
_diffrn_reflns_limit_k_min 0
_diffrn_reflns_limit_l_max 22
_diffrn_reflns_limit_l_min 0
_diffrn_reflns_number 8272
_diffrn_reflns_theta_full 74.29
_diffrn_reflns_theta_max 74.29
_diffrn_reflns_theta_min 3.48
_exptl_absorpt_coefficient_mu 12.842
_exptl_absorpt_correction_T_max 0.986900
_exptl_absorpt_correction_T_min 0.504957
_exptl_absorpt_correction_type multi-scan
_exptl_absorpt_process_details
; 
CrysAlisPro, Agilent Technologies,Version 1.171.36.24 
(release 03-12-2012 CrysAlis171 .NET) 
(compiled Dec  3 2012,18:21:49) 
empirical absorption correction using spherical harmonics, 
 implemented in SCALE3 ABSPACK scaling algorithm. 
;
_exptl_crystal_colour red
_exptl_crystal_density_diffrn 1.578
_exptl_crystal_description plate
_exptl_crystal_F_000 2040
_exptl_crystal_size_max 0.17
_exptl_crystal_size_mid 0.12
_exptl_crystal_size_min 0.06
_refine_diff_density_max 1.017
_refine_diff_density_min -0.672
_refine_diff_density_rms 0.076
_refine_ls_extinction_method none
_refine_ls_goodness_of_fit_ref 1.031
_refine_ls_hydrogen_treatment mixed
_refine_ls_matrix_type full
_refine_ls_number_parameters 537
_refine_ls_number_reflns 8272
_refine_ls_number_restraints 12
_refine_ls_restrained_S_all 1.032
_refine_ls_R_factor_all 0.0567
_refine_ls_R_factor_gt 0.0415
_refine_ls_shift/su_max 0.001
_refine_ls_shift/su_mean 0.000
_refine_ls_structure_factor_coef Fsqd
_refine_ls_weighting_details 'calc w=1/[\\s^2^(Fo^2^)+(0.0687P)^2^+1.5140P] where P=(Fo^2^+2Fc^2^)/3'
_refine_ls_weighting_scheme calc
_refine_ls_wR_factor_gt 0.1085
_refine_ls_wR_factor_ref 0.1154
_reflns_number_gt 6605
_reflns_number_total 8272
_reflns_threshold_expression >2sigma(I)
_cod_data_source_file ja4098302_si_002.cif
_cod_data_source_block 1
_cod_database_code 4121321

loop_
_symmetry_equiv_pos_as_xyz
'x, y, z'
'-x+1/2, y+1/2, -z+1/2'
'-x, -y, -z'
'x-1/2, -y-1/2, z-1/2'

loop_
_atom_site_label
_atom_site_type_symbol
_atom_site_fract_x
_atom_site_fract_y
_atom_site_fract_z
_atom_site_U_iso_or_equiv
_atom_site_adp_type
_atom_site_occupancy
_atom_site_symmetry_multiplicity
_atom_site_calc_flag
_atom_site_refinement_flags
Co1 Co 0.37237(3) 0.39277(3) -0.01938(3) 0.02087(11) Uani 1 1 d .
Co2 Co 0.21719(3) 0.40379(4) 0.04791(3) 0.02581(12) Uani 1 1 d .
Co3 Co 0.31870(3) 0.20301(3) 0.06473(3) 0.02352(12) Uani 1 1 d .
Co4 Co 0.23197(3) 0.24780(4) -0.08319(3) 0.02401(12) Uani 1 1 d .
N1 N 0.38171(15) 0.44499(19) -0.12789(14) 0.0258(5) Uani 1 1 d .
N2 N 0.21460(18) 0.4124(2) 0.16483(16) 0.0349(6) Uani 1 1 d .
N3 N 0.24886(16) 0.17661(19) 0.15567(15) 0.0284(6) Uani 1 1 d .
N4 N 0.29479(17) 0.2355(2) -0.18085(15) 0.0311(6) Uani 1 1 d .
O1 O 0.20237(13) 0.25509(16) 0.02627(12) 0.0273(4) Uani 1 1 d .
O2 O 0.33060(12) 0.35379(15) 0.08200(11) 0.0234(4) Uani 1 1 d .
O3 O 0.25167(12) 0.39537(15) -0.06100(11) 0.0233(4) Uani 1 1 d .
O4 O 0.35269(12) 0.24572(15) -0.03929(11) 0.0230(4) Uani 1 1 d .
O5 O 0.24837(13) 0.55410(17) 0.04739(13) 0.0314(5) Uani 1 1 d .
O6 O 0.37321(12) 0.54095(16) 0.01333(12) 0.0278(5) Uani 1 1 d .
O7 O 0.29804(14) 0.06166(17) 0.02395(12) 0.0322(5) Uani 1 1 d .
O8 O 0.22649(14) 0.09713(17) -0.08226(13) 0.0344(5) Uani 1 1 d .
O9 O 0.41947(14) 0.15994(19) 0.12622(14) 0.0367(5) Uani 1 1 d .
O10 O 0.52740(17) 0.1953(2) 0.06653(19) 0.0589(8) Uani 1 1 d .
O11 O 0.12384(14) 0.2568(2) -0.14337(14) 0.0401(6) Uani 1 1 d .
O12 O 0.03023(17) 0.3262(3) -0.0802(2) 0.0652(10) Uani 1 1 d .
C1 C 0.4488(2) 0.4553(3) -0.16277(18) 0.0315(7) Uani 1 1 d .
H1 H 0.4981 0.4345 -0.1383 0.038 Uiso 1 1 calc R
C2 C 0.4497(2) 0.4948(3) -0.2331(2) 0.0391(8) Uani 1 1 d .
H2 H 0.4984 0.5010 -0.2566 0.047 Uiso 1 1 calc R
C3 C 0.3775(2) 0.5252(3) -0.2685(2) 0.0397(8) Uani 1 1 d .
H3 H 0.3761 0.5534 -0.3165 0.048 Uiso 1 1 calc R
C4 C 0.3079(2) 0.5139(3) -0.23304(19) 0.0343(7) Uani 1 1 d .
H4 H 0.2578 0.5337 -0.2566 0.041 Uiso 1 1 calc R
C5 C 0.31156(19) 0.4734(2) -0.16240(17) 0.0258(6) Uani 1 1 d .
C6 C 0.23788(19) 0.4617(2) -0.11971(18) 0.0295(7) Uani 1 1 d .
H6A H 0.2229 0.5248 -0.0994 0.035 Uiso 1 1 calc R
H6B H 0.1926 0.4390 -0.1537 0.035 Uiso 1 1 calc R
C7 C 0.1511(3) 0.4273(3) 0.2047(2) 0.0485(10) Uani 1 1 d .
H7 H 0.0994 0.4314 0.1793 0.058 Uiso 1 1 calc R
C8 C 0.1573(3) 0.4368(3) 0.2807(3) 0.0558(11) Uani 1 1 d .
H8 H 0.1110 0.4467 0.3072 0.067 Uiso 1 1 calc R
C9 C 0.2325(3) 0.4315(3) 0.3175(2) 0.0550(12) Uani 1 1 d .
H9 H 0.2388 0.4382 0.3699 0.066 Uiso 1 1 calc R
C10 C 0.2993(3) 0.4163(3) 0.2771(2) 0.0435(9) Uani 1 1 d .
H10 H 0.3517 0.4128 0.3015 0.052 Uiso 1 1 calc R
C11 C 0.2876(2) 0.4064(2) 0.19986(19) 0.0331(7) Uani 1 1 d .
C12 C 0.35668(19) 0.3909(3) 0.15220(17) 0.0295(7) Uani 1 1 d .
H12A H 0.3846 0.4528 0.1458 0.035 Uiso 1 1 calc R
H12B H 0.3955 0.3457 0.1775 0.035 Uiso 1 1 calc R
C13 C 0.2772(2) 0.1615(2) 0.22665(19) 0.0344(7) Uani 1 1 d .
H13 H 0.3336 0.1569 0.2377 0.041 Uiso 1 1 calc R
C14 C 0.2272(3) 0.1524(3) 0.2838(2) 0.0437(9) Uani 1 1 d .
H14 H 0.2489 0.1423 0.3333 0.052 Uiso 1 1 calc R
C15 C 0.1455(3) 0.1583(3) 0.2679(2) 0.0471(9) Uani 1 1 d .
H15 H 0.1099 0.1525 0.3062 0.057 Uiso 1 1 calc R
C16 C 0.1159(2) 0.1730(3) 0.1946(2) 0.0399(8) Uani 1 1 d .
H16 H 0.0597 0.1764 0.1821 0.048 Uiso 1 1 calc R
C17 C 0.1693(2) 0.1826(2) 0.14015(19) 0.0312(7) Uani 1 1 d .
C18 C 0.14319(19) 0.2027(3) 0.05966(19) 0.0329(7) Uani 1 1 d .
H18A H 0.1334 0.1412 0.0329 0.039 Uiso 1 1 calc R
H18B H 0.0924 0.2397 0.0565 0.039 Uiso 1 1 calc R
C19 C 0.2658(3) 0.2456(3) -0.2517(2) 0.0408(9) Uani 1 1 d .
H19 H 0.2115 0.2649 -0.2614 0.049 Uiso 1 1 calc R
C20 C 0.3113(3) 0.2291(3) -0.3114(2) 0.0500(10) Uani 1 1 d .
H20 H 0.2892 0.2385 -0.3608 0.060 Uiso 1 1 calc R
C21 C 0.3891(3) 0.1989(3) -0.2976(2) 0.0561(11) Uani 1 1 d .
H21 H 0.4211 0.1851 -0.3376 0.067 Uiso 1 1 calc R
C22 C 0.4207(3) 0.1886(3) -0.2244(2) 0.0468(9) Uani 1 1 d .
H22 H 0.4748 0.1690 -0.2137 0.056 Uiso 1 1 calc R
C23 C 0.3713(2) 0.2076(2) -0.16738(19) 0.0309(7) Uani 1 1 d .
C24 C 0.40152(19) 0.1960(2) -0.08699(18) 0.0297(7) Uani 1 1 d .
H24A H 0.4025 0.1268 -0.0740 0.036 Uiso 1 1 calc R
H24B H 0.4571 0.2207 -0.0799 0.036 Uiso 1 1 calc R
C25 C 0.2610(2) 0.0394(2) -0.03721(19) 0.0321(7) Uani 1 1 d .
C26 C 0.2578(3) -0.0662(3) -0.0573(2) 0.0513(10) Uani 1 1 d .
H26A H 0.2284 -0.0743 -0.1059 0.077 Uiso 1 1 calc R
H26B H 0.2304 -0.1017 -0.0197 0.077 Uiso 1 1 calc R
H26C H 0.3125 -0.0910 -0.0593 0.077 Uiso 1 1 calc R
C27 C 0.31315(18) 0.5897(2) 0.02860(17) 0.0256(6) Uani 1 1 d .
C28 C 0.3199(2) 0.6977(3) 0.0246(2) 0.0415(8) Uani 1 1 d .
H28A H 0.3344 0.7164 -0.0249 0.062 Uiso 1 1 calc R
H28B H 0.3614 0.7199 0.0619 0.062 Uiso 1 1 calc R
H28C H 0.2683 0.7268 0.0342 0.062 Uiso 1 1 calc R
C29 C 0.4931(2) 0.1553(3) 0.1176(2) 0.0372(8) Uani 1 1 d .
C30 C 0.5431(2) 0.0884(3) 0.1687(3) 0.0536(11) Uani 1 1 d .
H30A H 0.5149 0.0757 0.2133 0.080 Uiso 1 1 calc R
H30B H 0.5950 0.1186 0.1828 0.080 Uiso 1 1 calc R
H30C H 0.5518 0.0277 0.1429 0.080 Uiso 1 1 calc R
C31 C 0.0529(2) 0.2769(3) -0.1330(2) 0.0380(8) Uani 1 1 d .
C32 C -0.0116(3) 0.2356(4) -0.1864(3) 0.0604(13) Uani 1 1 d .
H32A H -0.0592 0.2768 -0.1877 0.091 Uiso 1 1 calc R
H32B H -0.0256 0.1709 -0.1701 0.091 Uiso 1 1 calc R
H32C H 0.0081 0.2321 -0.2361 0.091 Uiso 1 1 calc R
OW1 O 0.48882(13) 0.37037(19) 0.01530(16) 0.0404(6) Uani 1 1 d D
H1A H 0.5340(17) 0.396(3) 0.007(3) 0.061 Uiso 1 1 d D
H1B H 0.501(3) 0.3140(19) 0.034(3) 0.061 Uiso 1 1 d D
OW2 O 0.10012(15) 0.4358(2) 0.02068(17) 0.0498(7) Uani 1 1 d D
H2A H 0.071(3) 0.409(4) -0.013(2) 0.075 Uiso 1 1 d D
H2B H 0.083(3) 0.449(4) 0.0599(16) 0.075 Uiso 1 1 d D
OW4 O -0.1021(2) 0.3515(3) 0.0048(2) 0.0688(10) Uani 1 1 d D
H4A H -0.063(2) 0.338(5) -0.024(3) 0.103 Uiso 1 1 d D
H4B H -0.145(2) 0.348(5) -0.025(3) 0.103 Uiso 1 1 d D
OW3 O 0.4327(3) -0.0700(4) 0.0603(2) 0.0961(16) Uani 1 1 d D
H3A H 0.450(5) -0.085(6) 0.017(2) 0.144 Uiso 1 1 d D
H3B H 0.398(4) -0.023(4) 0.049(4) 0.144 Uiso 1 1 d D
OW5 O -0.0226(6) 0.4610(8) 0.1097(6) 0.236(4) Uiso 1 1 d .

loop_
_atom_site_aniso_label
_atom_site_aniso_U_11
_atom_site_aniso_U_22
_atom_site_aniso_U_33
_atom_site_aniso_U_23
_atom_site_aniso_U_13
_atom_site_aniso_U_12
Co1 0.0195(2) 0.0198(2) 0.0235(2) 0.00140(18) 0.00290(17) -0.00098(17)
Co2 0.0222(2) 0.0252(3) 0.0308(3) -0.0055(2) 0.00726(19) -0.00274(19)
Co3 0.0244(2) 0.0220(2) 0.0245(2) 0.00151(19) 0.00367(18) -0.00214(18)
Co4 0.0244(2) 0.0218(2) 0.0256(2) -0.00143(19) 0.00038(18) -0.00110(18)
N1 0.0277(12) 0.0217(13) 0.0282(13) 0.0029(10) 0.0036(10) -0.0010(10)
N2 0.0383(15) 0.0308(15) 0.0371(15) -0.0109(12) 0.0130(12) -0.0087(12)
N3 0.0338(14) 0.0240(13) 0.0278(14) 0.0025(10) 0.0060(11) -0.0039(11)
N4 0.0428(15) 0.0224(13) 0.0284(14) -0.0026(11) 0.0041(12) 0.0004(11)
O1 0.0265(10) 0.0264(11) 0.0295(11) 0.0015(9) 0.0051(8) -0.0063(9)
O2 0.0237(10) 0.0226(10) 0.0240(10) -0.0004(8) 0.0028(8) -0.0029(8)
O3 0.0234(10) 0.0214(10) 0.0248(10) 0.0023(8) 0.0004(8) -0.0005(8)
O4 0.0251(10) 0.0203(10) 0.0238(10) -0.0003(8) 0.0039(8) 0.0005(8)
O5 0.0261(11) 0.0279(12) 0.0411(13) -0.0058(10) 0.0085(9) -0.0016(9)
O6 0.0216(10) 0.0227(11) 0.0396(12) -0.0023(9) 0.0056(9) -0.0009(8)
O7 0.0407(13) 0.0231(11) 0.0326(12) 0.0022(9) 0.0003(10) -0.0028(9)
O8 0.0417(13) 0.0254(12) 0.0347(12) 0.0000(10) -0.0057(10) -0.0049(10)
O9 0.0291(11) 0.0443(15) 0.0362(13) 0.0065(11) -0.0002(9) 0.0016(10)
O10 0.0450(15) 0.0560(19) 0.077(2) 0.0280(17) 0.0156(15) 0.0075(14)
O11 0.0302(12) 0.0484(16) 0.0398(14) -0.0065(12) -0.0088(10) 0.0015(11)
O12 0.0334(14) 0.083(2) 0.078(2) -0.0391(19) -0.0046(14) 0.0069(15)
C1 0.0304(16) 0.0357(18) 0.0289(16) 0.0060(14) 0.0047(12) 0.0002(14)
C2 0.0407(18) 0.044(2) 0.0342(18) 0.0047(16) 0.0115(15) -0.0033(16)
C3 0.049(2) 0.040(2) 0.0306(17) 0.0119(15) 0.0056(15) -0.0009(16)
C4 0.0418(18) 0.0283(17) 0.0323(17) 0.0053(14) -0.0011(14) 0.0028(14)
C5 0.0301(15) 0.0204(15) 0.0267(15) -0.0001(12) 0.0014(12) -0.0003(12)
C6 0.0271(15) 0.0274(16) 0.0339(17) 0.0057(13) 0.0008(13) 0.0061(12)
C7 0.048(2) 0.045(2) 0.056(2) -0.0183(19) 0.0264(18) -0.0106(18)
C8 0.073(3) 0.045(2) 0.055(3) -0.012(2) 0.038(2) -0.008(2)
C9 0.095(4) 0.039(2) 0.034(2) -0.0042(17) 0.029(2) 0.000(2)
C10 0.069(3) 0.0320(19) 0.0302(18) -0.0024(15) 0.0078(17) 0.0036(18)
C11 0.048(2) 0.0207(16) 0.0320(17) -0.0023(13) 0.0126(14) -0.0052(14)
C12 0.0317(16) 0.0330(17) 0.0234(15) -0.0044(13) -0.0020(12) -0.0036(13)
C13 0.0443(19) 0.0270(17) 0.0324(17) 0.0050(14) 0.0060(14) -0.0046(14)
C14 0.061(2) 0.038(2) 0.0329(18) 0.0053(16) 0.0091(17) -0.0084(18)
C15 0.060(2) 0.043(2) 0.041(2) 0.0027(17) 0.0251(18) -0.0085(19)
C16 0.0378(18) 0.038(2) 0.046(2) 0.0006(16) 0.0166(16) -0.0075(15)
C17 0.0332(16) 0.0261(17) 0.0348(18) 0.0034(13) 0.0065(13) -0.0072(13)
C18 0.0261(15) 0.0381(19) 0.0344(17) 0.0011(15) 0.0023(13) -0.0137(14)
C19 0.062(2) 0.0275(18) 0.0328(18) 0.0004(14) -0.0006(17) -0.0020(17)
C20 0.083(3) 0.039(2) 0.0290(18) -0.0003(16) 0.0058(19) -0.005(2)
C21 0.079(3) 0.056(3) 0.036(2) -0.0055(19) 0.024(2) -0.004(2)
C22 0.056(2) 0.045(2) 0.042(2) -0.0035(17) 0.0167(18) 0.0032(18)
C23 0.0387(17) 0.0226(15) 0.0324(17) -0.0021(13) 0.0090(14) -0.0017(13)
C24 0.0297(15) 0.0281(16) 0.0317(16) -0.0037(13) 0.0055(13) 0.0044(13)
C25 0.0352(17) 0.0239(16) 0.0377(18) -0.0011(14) 0.0056(14) -0.0017(13)
C26 0.072(3) 0.0259(19) 0.054(2) -0.0041(17) -0.005(2) 0.0004(18)
C27 0.0252(14) 0.0255(16) 0.0262(15) -0.0003(12) 0.0027(11) -0.0001(12)
C28 0.0437(19) 0.0235(17) 0.059(2) 0.0036(16) 0.0159(17) 0.0035(15)
C29 0.0343(18) 0.0342(19) 0.043(2) 0.0078(16) 0.0018(15) 0.0015(15)
C30 0.041(2) 0.056(3) 0.063(3) 0.020(2) -0.0011(19) 0.0099(19)
C31 0.0343(18) 0.0340(19) 0.044(2) 0.0016(16) -0.0078(15) 0.0014(15)
C32 0.044(2) 0.072(3) 0.061(3) -0.013(2) -0.018(2) -0.002(2)
OW1 0.0221(11) 0.0370(14) 0.0617(17) 0.0205(12) 0.0013(11) -0.0025(10)
OW2 0.0279(12) 0.066(2) 0.0563(18) -0.0247(16) 0.0075(12) -0.0052(12)
OW4 0.0472(17) 0.077(3) 0.082(2) 0.005(2) 0.0067(16) 0.0163(18)
OW3 0.090(3) 0.106(4) 0.090(3) -0.029(3) -0.013(2) 0.056(3)

loop_
_atom_type_symbol
_atom_type_description
_atom_type_scat_dispersion_real
_atom_type_scat_dispersion_imag
_atom_type_scat_source
C C 0.0181 0.0091 'International Tables Vol C Tables 4.2.6.8 and 6.1.1.4'
N N 0.0311 0.0180 'International Tables Vol C Tables 4.2.6.8 and 6.1.1.4'
O O 0.0492 0.0322 'International Tables Vol C Tables 4.2.6.8 and 6.1.1.4'
Co Co -2.3653 3.6143 'International Tables Vol C Tables 4.2.6.8 and 6.1.1.4'
H H 0.0000 0.0000 'International Tables Vol C Tables 4.2.6.8 and 6.1.1.4'

loop_
_geom_angle_atom_site_label_1
_geom_angle_atom_site_label_2
_geom_angle_atom_site_label_3
_geom_angle
OW1 Co1 O2 93.78(10)
OW1 Co1 O4 92.17(10)
O2 Co1 O4 80.70(8)
OW1 Co1 O3 171.69(10)
O2 Co1 O3 86.72(8)
O4 Co1 O3 79.71(8)
OW1 Co1 N1 101.79(10)
O2 Co1 N1 164.16(9)
O4 Co1 N1 101.42(9)
O3 Co1 N1 78.30(9)
OW1 Co1 O6 94.38(10)
O2 Co1 O6 90.20(8)
O4 Co1 O6 169.12(8)
O3 Co1 O6 93.92(8)
N1 Co1 O6 85.74(10)
OW1 Co1 Co2 137.34(8)
O2 Co1 Co2 44.53(6)
O4 Co1 Co2 89.42(6)
O3 Co1 Co2 45.23(6)
N1 Co1 Co2 119.62(7)
O6 Co1 Co2 79.88(6)
OW2 Co2 O2 172.02(12)
OW2 Co2 O3 96.47(10)
O2 Co2 O3 87.15(8)
OW2 Co2 O1 94.13(11)
O2 Co2 O1 79.55(8)
O3 Co2 O1 78.96(8)
OW2 Co2 N2 97.91(12)
O2 Co2 N2 79.00(10)
O3 Co2 N2 165.24(10)
O1 Co2 N2 103.23(10)
OW2 Co2 O5 90.88(11)
O2 Co2 O5 96.36(8)
O3 Co2 O5 88.08(8)
O1 Co2 O5 166.54(9)
N2 Co2 O5 88.42(10)
OW2 Co2 Co1 140.58(9)
O2 Co2 Co1 44.84(6)
O3 Co2 Co1 45.38(5)
O1 Co2 Co1 88.14(6)
N2 Co2 Co1 119.87(8)
O5 Co2 Co1 80.11(6)
O9 Co3 O4 107.73(9)
O9 Co3 N3 90.42(10)
O4 Co3 N3 161.77(9)
O9 Co3 O7 91.34(10)
O4 Co3 O7 89.95(9)
N3 Co3 O7 91.37(10)
O9 Co3 O2 98.36(9)
O4 Co3 O2 79.81(8)
N3 Co3 O2 96.20(9)
O7 Co3 O2 167.62(8)
O9 Co3 O1 165.93(10)
O4 Co3 O1 85.05(8)
N3 Co3 O1 76.72(9)
O7 Co3 O1 94.62(9)
O2 Co3 O1 77.69(8)
O11 Co4 O1 103.85(10)
O11 Co4 O8 91.62(10)
O1 Co4 O8 91.57(9)
O11 Co4 O3 99.23(9)
O1 Co4 O3 79.44(9)
O8 Co4 O3 167.27(8)
O11 Co4 O4 169.49(10)
O1 Co4 O4 86.12(8)
O8 Co4 O4 91.40(9)
O3 Co4 O4 79.11(8)
O11 Co4 N4 92.04(11)
O1 Co4 N4 164.09(10)
O8 Co4 N4 87.18(10)
O3 Co4 N4 98.98(9)
O4 Co4 N4 78.06(9)
C1 N1 C5 119.0(3)
C1 N1 Co1 126.8(2)
C5 N1 Co1 114.2(2)
C11 N2 C7 119.1(3)
C11 N2 Co2 112.5(2)
C7 N2 Co2 128.3(3)
C17 N3 C13 118.7(3)
C17 N3 Co3 115.0(2)
C13 N3 Co3 126.1(2)
C23 N4 C19 118.4(3)
C23 N4 Co4 113.3(2)
C19 N4 Co4 128.1(3)
C18 O1 Co4 127.67(19)
C18 O1 Co2 120.3(2)
Co4 O1 Co2 100.99(9)
C18 O1 Co3 109.75(19)
Co4 O1 Co3 90.97(9)
Co2 O1 Co3 100.35(9)
C12 O2 Co2 111.08(18)
C12 O2 Co1 126.57(19)
Co2 O2 Co1 90.63(8)
C12 O2 Co3 120.86(19)
Co2 O2 Co3 102.36(8)
Co1 O2 Co3 99.30(9)
C6 O3 Co2 128.93(19)
C6 O3 Co1 112.25(18)
Co2 O3 Co1 89.39(8)
C6 O3 Co4 118.56(19)
Co2 O3 Co4 100.52(9)
Co1 O3 Co4 100.55(9)
C24 O4 Co3 128.21(19)
C24 O4 Co1 119.46(19)
Co3 O4 Co1 99.93(9)
C24 O4 Co4 110.94(17)
Co3 O4 Co4 91.43(8)
Co1 O4 Co4 100.61(9)
C27 O5 Co2 126.5(2)
C27 O6 Co1 126.10(19)
C25 O7 Co3 126.0(2)
C25 O8 Co4 128.8(2)
C29 O9 Co3 136.6(2)
C31 O11 Co4 138.4(3)
N1 C1 C2 122.8(3)
N1 C1 H1 118.6
C2 C1 H1 118.6
C1 C2 C3 118.3(3)
C1 C2 H2 120.8
C3 C2 H2 120.8
C4 C3 C2 119.1(3)
C4 C3 H3 120.4
C2 C3 H3 120.4
C3 C4 C5 119.4(3)
C3 C4 H4 120.3
C5 C4 H4 120.3
N1 C5 C4 121.4(3)
N1 C5 C6 116.6(3)
C4 C5 C6 122.0(3)
O3 C6 C5 111.1(2)
O3 C6 H6A 109.4
C5 C6 H6A 109.4
O3 C6 H6B 109.4
C5 C6 H6B 109.4
H6A C6 H6B 108.0
N2 C7 C8 123.1(4)
N2 C7 H7 118.4
C8 C7 H7 118.4
C7 C8 C9 118.3(4)
C7 C8 H8 120.9
C9 C8 H8 120.9
C8 C9 C10 119.6(4)
C8 C9 H9 120.2
C10 C9 H9 120.2
C9 C10 C11 118.5(4)
C9 C10 H10 120.7
C11 C10 H10 120.7
N2 C11 C10 121.4(4)
N2 C11 C12 116.8(3)
C10 C11 C12 121.8(3)
O2 C12 C11 111.6(3)
O2 C12 H12A 109.3
C11 C12 H12A 109.3
O2 C12 H12B 109.3
C11 C12 H12B 109.3
H12A C12 H12B 108.0
N3 C13 C14 122.3(4)
N3 C13 H13 118.8
C14 C13 H13 118.8
C15 C14 C13 119.0(4)
C15 C14 H14 120.5
C13 C14 H14 120.5
C14 C15 C16 118.9(4)
C14 C15 H15 120.6
C16 C15 H15 120.6
C17 C16 C15 119.2(4)
C17 C16 H16 120.4
C15 C16 H16 120.4
N3 C17 C16 121.9(3)
N3 C17 C18 115.0(3)
C16 C17 C18 123.1(3)
O1 C18 C17 110.3(2)
O1 C18 H18A 109.6
C17 C18 H18A 109.6
O1 C18 H18B 109.6
C17 C18 H18B 109.6
H18A C18 H18B 108.1
N4 C19 C20 123.0(4)
N4 C19 H19 118.5
C20 C19 H19 118.5
C21 C20 C19 118.6(4)
C21 C20 H20 120.7
C19 C20 H20 120.7
C20 C21 C22 119.4(4)
C20 C21 H21 120.3
C22 C21 H21 120.3
C21 C22 C23 118.6(4)
C21 C22 H22 120.7
C23 C22 H22 120.7
N4 C23 C22 122.1(3)
N4 C23 C24 116.8(3)
C22 C23 C24 121.1(3)
O4 C24 C23 111.6(3)
O4 C24 H24A 109.3
C23 C24 H24A 109.3
O4 C24 H24B 109.3
C23 C24 H24B 109.3
H24A C24 H24B 108.0
O8 C25 O7 125.6(3)
O8 C25 C26 117.4(3)
O7 C25 C26 117.0(3)
C25 C26 H26A 109.5
C25 C26 H26B 109.5
H26A C26 H26B 109.5
C25 C26 H26C 109.5
H26A C26 H26C 109.5
H26B C26 H26C 109.5
O6 C27 O5 124.3(3)
O6 C27 C28 117.5(3)
O5 C27 C28 118.2(3)
C27 C28 H28A 109.5
C27 C28 H28B 109.5
H28A C28 H28B 109.5
C27 C28 H28C 109.5
H28A C28 H28C 109.5
H28B C28 H28C 109.5
O10 C29 O9 125.2(3)
O10 C29 C30 117.3(3)
O9 C29 C30 117.3(3)
C29 C30 H30A 109.5
C29 C30 H30B 109.5
H30A C30 H30B 109.5
C29 C30 H30C 109.5
H30A C30 H30C 109.5
H30B C30 H30C 109.5
O11 C31 O12 125.5(3)
O11 C31 C32 117.5(4)
O12 C31 C32 116.9(4)
C31 C32 H32A 109.5
C31 C32 H32B 109.5
H32A C32 H32B 109.5
C31 C32 H32C 109.5
H32A C32 H32C 109.5
H32B C32 H32C 109.5
Co1 OW1 H1A 136(3)
Co1 OW1 H1B 116(3)
H1A OW1 H1B 105(3)
Co2 OW2 H2A 125(4)
Co2 OW2 H2B 103(4)
H2A OW2 H2B 121(4)
H4A OW4 H4B 103(3)
H3A OW3 H3B 103(3)

loop_
_geom_bond_atom_site_label_1
_geom_bond_atom_site_label_2
_geom_bond_distance
Co1 OW1 2.023(2)
Co1 O2 2.080(2)
Co1 O4 2.097(2)
Co1 O3 2.100(2)
Co1 N1 2.107(3)
Co1 O6 2.143(2)
Co1 Co2 2.9495(6)
Co2 OW2 2.031(3)
Co2 O2 2.069(2)
Co2 O3 2.094(2)
Co2 O1 2.115(2)
Co2 N2 2.119(3)
Co2 O5 2.154(2)
Co3 O9 2.037(2)
Co3 O4 2.089(2)
Co3 N3 2.117(3)
Co3 O7 2.118(2)
Co3 O2 2.127(2)
Co3 O1 2.141(2)
Co4 O11 2.042(2)
Co4 O1 2.076(2)
Co4 O8 2.097(2)
Co4 O3 2.112(2)
Co4 O4 2.112(2)
Co4 N4 2.126(3)
N1 C1 1.335(4)
N1 C5 1.345(4)
N2 C11 1.334(5)
N2 C7 1.343(5)
N3 C17 1.340(4)
N3 C13 1.350(4)
N4 C23 1.341(4)
N4 C19 1.342(4)
O1 C18 1.400(4)
O2 C12 1.408(4)
O3 C6 1.411(4)
O4 C24 1.411(4)
O5 C27 1.260(4)
O6 C27 1.259(4)
O7 C25 1.264(4)
O8 C25 1.253(4)
O9 C29 1.253(4)
O10 C29 1.253(5)
O11 C31 1.246(5)
O12 C31 1.255(5)
C1 C2 1.386(5)
C1 H1 0.9500
C2 C3 1.388(5)
C2 H2 0.9500
C3 C4 1.378(5)
C3 H3 0.9500
C4 C5 1.392(5)
C4 H4 0.9500
C5 C6 1.510(5)
C6 H6A 0.9900
C6 H6B 0.9900
C7 C8 1.375(6)
C7 H7 0.9500
C8 C9 1.378(7)
C8 H8 0.9500
C9 C10 1.394(6)
C9 H9 0.9500
C10 C11 1.401(5)
C10 H10 0.9500
C11 C12 1.507(5)
C12 H12A 0.9900
C12 H12B 0.9900
C13 C14 1.382(5)
C13 H13 0.9500
C14 C15 1.377(6)
C14 H14 0.9500
C15 C16 1.393(6)
C15 H15 0.9500
C16 C17 1.383(5)
C16 H16 0.9500
C17 C18 1.513(5)
C18 H18A 0.9900
C18 H18B 0.9900
C19 C20 1.384(6)
C19 H19 0.9500
C20 C21 1.371(7)
C20 H20 0.9500
C21 C22 1.394(6)
C21 H21 0.9500
C22 C23 1.394(5)
C22 H22 0.9500
C23 C24 1.510(5)
C24 H24A 0.9900
C24 H24B 0.9900
C25 C26 1.512(5)
C26 H26A 0.9800
C26 H26B 0.9800
C26 H26C 0.9800
C27 C28 1.507(4)
C28 H28A 0.9800
C28 H28B 0.9800
C28 H28C 0.9800
C29 C30 1.516(5)
C30 H30A 0.9800
C30 H30B 0.9800
C30 H30C 0.9800
C31 C32 1.505(5)
C32 H32A 0.9800
C32 H32B 0.9800
C32 H32C 0.9800
OW1 H1A 0.857(18)
OW1 H1B 0.871(18)
OW2 H2A 0.831(18)
OW2 H2B 0.802(19)
OW4 H4A 0.884(19)
OW4 H4B 0.871(19)
OW3 H3A 0.88(2)
OW3 H3B 0.89(2)

loop_
_geom_hbond_atom_site_label_D
_geom_hbond_atom_site_label_H
_geom_hbond_atom_site_label_A
_geom_hbond_distance_DH
_geom_hbond_distance_HA
_geom_hbond_distance_DA
_geom_hbond_angle_DHA
_geom_hbond_site_symmetry_A
OW1 H1A O6 0.857(18) 1.843(18) 2.699(3) 175(4) 3_665
OW1 H1B O10 0.871(18) 1.796(19) 2.666(4) 176(5) .
OW2 H2A O12 0.831(18) 1.78(2) 2.586(4) 164(5) .
OW3 H3B O7 0.89(2) 2.06(3) 2.937(4) 167(8) .
OW3 H3A O10 0.88(2) 2.20(5) 2.993(6) 149(8) 3_655
OW4 H4A O12 0.884(19) 1.93(2) 2.807(5) 171(6) .
OW2 H2B OW5 0.802(19) 2.05(4) 2.722(12) 141(4) .

loop_
_platon_squeeze_void_nr
_platon_squeeze_void_average_x
_platon_squeeze_void_average_y
_platon_squeeze_void_average_z
_platon_squeeze_void_volume
_platon_squeeze_void_count_electrons
_platon_squeeze_void_content
1 0.000 0.000 0.000 155 41 ' '
2 0.500 0.500 0.500 155 41 ' '
